data_9011413
loop_
_publ_author_name
'Hoppe, W.'

_publ_section_title
;
 Uber die kristallstruktur von alpha-AlOOH (diaspore). II. Fourieranalyse
;
_journal_name_full 'Zeitschrift fur Kristallographie'
_journal_page_first 11
_journal_page_last 17
_journal_volume 104
_journal_year 1942
_chemical_compound_source Synthetic
_chemical_formula_sum 'Al O2'
_chemical_name_mineral Diaspore
_space_group_IT_number 62
_symmetry_space_group_name_Hall '-P 2c 2ab'
_symmetry_space_group_name_H-M 'P b n m'
_cell_angle_alpha 90
_cell_angle_beta 90
_cell_angle_gamma 90
_cell_length_a 4.42
_cell_length_b 9.44
_cell_length_c 2.84
_cell_formula_units_Z 4
_cell_volume 118.498
_database_code_amcsd 0010572
_exptl_crystal_density_diffrn 3.306
_cod_database_code 9011413

loop_
_space_group_symop_operation_xyz
x,y,z
x,y,1/2-z
-x,-y,1/2+z
1/2+x,1/2-y,1/2+z
1/2-x,1/2+y,1/2-z
1/2-x,1/2+y,z
1/2+x,1/2-y,-z
-x,-y,-z

loop_
_atom_site_label
_atom_site_fract_x
_atom_site_fract_y
_atom_site_fract_z
Al -0.04800 0.14600 0.25000
O1 0.28700 -0.19900 0.25000
O2 -0.19800 -0.05600 0.25000

loop_
_cod_related_entry_id
_cod_related_entry_database
_cod_related_entry_code
1 ChemSpider 66610
2 AMCSD 0010572
